data_4504546
loop_
_publ_author_name
'Li, Fang-Fang'
'Ma, Jian-Fang'
'Song, Shu-Yan'
'Yang, Jin'
'Jia, Heng-Qing'
'Hu, Ning-Hai'

_publ_section_title
;
 Syntheses, Structures, and Characterizations of Four New Silver(I)
 Sulfonate Coordination Polymers with Neutral Ligands
;
_journal_issue 1
_journal_name_full 'Crystal Growth &amp; Design'
_journal_page_first 209
_journal_paper_doi 10.1021/cg050293d
_journal_volume 6
_journal_year 2006
_chemical_formula_moiety 'C27 H35 Ag2 N8 O8 S'
_chemical_formula_sum 'C27 H35 Ag2 N8 O8 S'
_chemical_formula_weight 847.43
_chemical_melting_point ?
_chemical_name_systematic
;
 ?
;
_space_group_IT_number 2
_symmetry_cell_setting triclinic
_symmetry_space_group_name_Hall '-P 1'
_symmetry_space_group_name_H-M 'P -1'
_atom_sites_solution_hydrogens geom
_atom_sites_solution_primary direct
_atom_sites_solution_secondary difmap
_audit_creation_method SHELXL-97
_cell_angle_alpha 102.609(5)
_cell_angle_beta 107.015(5)
_cell_angle_gamma 103.530(5)
_cell_formula_units_Z 2
_cell_length_a 10.174(5)
_cell_length_b 12.353(5)
_cell_length_c 14.723(5)
_cell_measurement_temperature 293(2)
_cell_volume 1636.4(12)
_computing_cell_refinement 'Bruker SMART'
_computing_data_collection 'Bruker SMART'
_computing_data_reduction 'Bruker SAINT software (Bruker, 1999)'
_computing_molecular_graphics 'SHELXTL-PLUS (Sheldrick, 1990)'
_computing_publication_material SHELXL-97
_computing_structure_refinement 'SHELXL-97 (Sheldrick, 1997)'
_computing_structure_solution 'SHELXS-97(Sheldrick, 1997)'
_diffrn_ambient_temperature 293(2)
_diffrn_measured_fraction_theta_full 0.984
_diffrn_measured_fraction_theta_max 0.974
_diffrn_measurement_method 'phi and omega scans'
_diffrn_radiation_monochromator 'graphite diffrn_measurement_device_type Bruker SMART APEX CCD'
_diffrn_radiation_source 'fine-focus sealed tube'
_diffrn_radiation_type MoK\a
_diffrn_radiation_wavelength 0.71069
_diffrn_reflns_av_R_equivalents 0.0445
_diffrn_reflns_av_sigmaI/netI 0.0506
_diffrn_reflns_limit_h_max 12
_diffrn_reflns_limit_h_min -7
_diffrn_reflns_limit_k_max 14
_diffrn_reflns_limit_k_min -15
_diffrn_reflns_limit_l_max 17
_diffrn_reflns_limit_l_min -18
_diffrn_reflns_number 9291
_diffrn_reflns_theta_full 25.00
_diffrn_reflns_theta_max 26.04
_diffrn_reflns_theta_min 1.78
_diffrn_standards_decay_% none
_diffrn_standards_interval_count none
_diffrn_standards_interval_time none
_diffrn_standards_number none
_exptl_absorpt_coefficient_mu 1.320
_exptl_absorpt_correction_T_max 0.538
_exptl_absorpt_correction_T_min 0.430
_exptl_absorpt_correction_type empirical
_exptl_absorpt_process_details SADABS
_exptl_crystal_colour colorless
_exptl_crystal_density_diffrn 1.720
_exptl_crystal_density_meas ?
_exptl_crystal_density_method 'not measured'
_exptl_crystal_description platelet
_exptl_crystal_F_000 854
_exptl_crystal_size_max 0.182
_exptl_crystal_size_mid 0.112
_exptl_crystal_size_min 0.068
_refine_diff_density_max 0.415
_refine_diff_density_min -0.672
_refine_diff_density_rms 0.061
_refine_ls_extinction_method none
_refine_ls_goodness_of_fit_ref 0.930
_refine_ls_hydrogen_treatment mixed
_refine_ls_matrix_type full
_refine_ls_number_parameters 427
_refine_ls_number_reflns 6303
_refine_ls_number_restraints 4
_refine_ls_restrained_S_all 0.929
_refine_ls_R_factor_all 0.0548
_refine_ls_R_factor_gt 0.0360
_refine_ls_shift/su_max 0.001
_refine_ls_shift/su_mean 0.000
_refine_ls_structure_factor_coef Fsqd
_refine_ls_weighting_details 'calc w=1/[\s^2^(Fo^2^)+(0.0386P)^2^+0.0000P] where P=(Fo^2^+2Fc^2^)/3'
_refine_ls_weighting_scheme calc
_refine_ls_wR_factor_gt 0.0807
_refine_ls_wR_factor_ref 0.0886
_reflns_number_gt 4409
_reflns_number_total 6303
_reflns_threshold_expression >2sigma(I)
_cod_data_source_file cg050293dsi20050627_103555.cif
_cod_data_source_block compound-1
_cod_depositor_comments
;
The following automatic conversions were performed:

'_chemical_melting_point' value 'not measured' was changed to '?' -
the value is undefined or not given.

'_symmetry_cell_setting' value
'Triclinic' changed to 'triclinic' according to
/home/saulius/struct/CIF-dictionaries/cif_core.dic dictionary named
'cif_core.dic' version 2.4.1 from 2010-06-29.

Automatic conversion script
Id: cif_fix_values 1715 2011-07-08 13:25:40Z adriana 

The following automatic conversions were performed:

'_exptl_crystal_density_meas' value 'none' was changed to '?' - the
value is perceived as not measured.

Automatic conversion script
Id: cif_fix_values 3008 2015-01-20 13:52:24Z robertas 
;
_cod_original_sg_symbol_H-M P-1
_cod_database_code 4504546

loop_
_symmetry_equiv_pos_as_xyz
'x, y, z'
'-x, -y, -z'

loop_
_atom_site_label
_atom_site_type_symbol
_atom_site_fract_x
_atom_site_fract_y
_atom_site_fract_z
_atom_site_U_iso_or_equiv
_atom_site_adp_type
_atom_site_occupancy
_atom_site_symmetry_multiplicity
_atom_site_calc_flag
_atom_site_refinement_flags
C1 C 0.2038(3) 0.3996(3) 0.1958(3) 0.0532(8) Uani 1 1 d .
C2 C 0.1938(4) 0.2971(3) 0.1285(3) 0.0602(9) Uani 1 1 d .
H43 H 0.2529 0.2996 0.0908 0.072 Uiso 1 1 calc R
C3 C 0.0973(3) 0.1917(3) 0.1171(2) 0.0524(8) Uani 1 1 d .
H35 H 0.0919 0.1237 0.0719 0.063 Uiso 1 1 calc R
C4 C 0.0082(3) 0.1865(2) 0.1724(2) 0.0412(7) Uani 1 1 d .
C5 C 0.0202(3) 0.2875(2) 0.2408(2) 0.0466(7) Uani 1 1 d .
H11 H -0.0378 0.2838 0.2793 0.056 Uiso 1 1 calc R
C6 C 0.1167(3) 0.3948(3) 0.2539(2) 0.0480(8) Uani 1 1 d .
C7 C 0.1285(5) 0.5050(3) 0.3288(3) 0.0677(11) Uani 1 1 d .
C8 C 0.4062(4) 0.0997(3) 0.5017(3) 0.0638(10) Uani 1 1 d .
H52 H 0.4234 0.0763 0.5588 0.077 Uiso 1 1 calc R
C9 C 0.2985(4) 0.1227(3) 0.3630(3) 0.0579(9) Uani 1 1 d .
H37 H 0.2265 0.1199 0.3056 0.069 Uiso 1 1 calc R
C10 C 0.5077(4) 0.1657(3) 0.4786(3) 0.0643(10) Uani 1 1 d .
H47 H 0.6064 0.1971 0.5164 0.077 Uiso 1 1 calc R
C11 C 0.5057(4) 0.2525(3) 0.3380(3) 0.0591(9) Uani 1 1 d .
H32A H 0.4401 0.2340 0.2699 0.071 Uiso 1 1 calc R
H32B H 0.5944 0.2375 0.3360 0.071 Uiso 1 1 calc R
C12 C 0.5390(4) 0.3796(3) 0.3931(3) 0.0587(9) Uani 1 1 d .
H25A H 0.6003 0.3956 0.4620 0.070 Uiso 1 1 calc R
H25B H 0.4490 0.3934 0.3933 0.070 Uiso 1 1 calc R
C13 C 0.6138(4) 0.4654(3) 0.3497(3) 0.0573(9) Uani 1 1 d .
H26A H 0.7042 0.4531 0.3487 0.069 Uiso 1 1 calc R
H26B H 0.5523 0.4534 0.2817 0.069 Uiso 1 1 calc R
C14 C 0.6431(4) 0.5875(3) 0.4135(3) 0.0678(10) Uani 1 1 d .
H34A H 0.5519 0.5970 0.4157 0.081 Uiso 1 1 calc R
H34B H 0.7045 0.5977 0.4810 0.081 Uiso 1 1 calc R
C15 C 0.8479(4) 0.7508(3) 0.4235(3) 0.0589(9) Uani 1 1 d .
H33A H 0.9145 0.7470 0.4805 0.071 Uiso 1 1 calc R
C16 C 0.7512(4) 0.8024(3) 0.2983(3) 0.0575(9) Uani 1 1 d .
H36A H 0.7383 0.8421 0.2512 0.069 Uiso 1 1 calc R
C17 C 0.6486(4) 0.7111(3) 0.2984(3) 0.0620(9) Uani 1 1 d .
H14A H 0.5538 0.6769 0.2530 0.074 Uiso 1 1 calc R
C18 C 0.1924(4) -0.1111(3) 0.1301(3) 0.0569(9) Uani 1 1 d .
H46 H 0.1164 -0.0989 0.0846 0.068 Uiso 1 1 calc R
C19 C 0.4036(4) -0.1036(3) 0.2172(3) 0.0679(10) Uani 1 1 d .
H40 H 0.5040 -0.0844 0.2441 0.081 Uiso 1 1 calc R
C20 C 0.3099(4) -0.1740(3) 0.2440(3) 0.0688(11) Uani 1 1 d .
H29 H 0.3328 -0.2124 0.2913 0.083 Uiso 1 1 calc R
C21 C 0.0364(4) -0.2477(3) 0.1883(3) 0.0609(9) Uani 1 1 d .
H23A H -0.0355 -0.2091 0.1698 0.073 Uiso 1 1 calc R
H23B H 0.0483 -0.2520 0.2551 0.073 Uiso 1 1 calc R
C22 C -0.0166(3) -0.3696(3) 0.1167(3) 0.0504(8) Uani 1 1 d .
H17A H 0.0576 -0.4064 0.1340 0.061 Uiso 1 1 calc R
H17B H -0.0305 -0.3645 0.0499 0.061 Uiso 1 1 calc R
C23 C -0.1573(3) -0.4468(3) 0.1159(3) 0.0534(8) Uani 1 1 d .
H16A H -0.1457 -0.4525 0.1822 0.064 Uiso 1 1 calc R
H16B H -0.2341 -0.4132 0.0957 0.064 Uiso 1 1 calc R
C24 C -0.1966(3) -0.5674(3) 0.0431(3) 0.0563(9) Uani 1 1 d .
H31A H -0.1998 -0.5593 -0.0215 0.068 Uiso 1 1 calc R
H31B H -0.1206 -0.6010 0.0660 0.068 Uiso 1 1 calc R
C25 C -0.3557(4) -0.7367(3) 0.0689(3) 0.0569(9) Uani 1 1 d .
H48A H -0.2810 -0.7526 0.1122 0.068 Uiso 1 1 calc R
C26 C -0.5654(4) -0.7466(3) -0.0240(3) 0.0604(9) Uani 1 1 d .
H41A H -0.6652 -0.7710 -0.0577 0.073 Uiso 1 1 calc R
C27 C -0.4693(4) -0.6548(3) -0.0289(3) 0.0599(9) Uani 1 1 d .
H28A H -0.4901 -0.6049 -0.0660 0.072 Uiso 1 1 calc R
N1 N -0.3360(3) -0.6488(2) 0.03083(19) 0.0485(6) Uani 1 1 d .
N2 N -0.4937(3) -0.7985(2) 0.0380(2) 0.0551(7) Uani 1 1 d .
N3 N 0.3303(3) -0.0644(2) 0.1449(2) 0.0558(7) Uani 1 1 d .
N4 N 0.1752(3) -0.1780(2) 0.1885(2) 0.0518(7) Uani 1 1 d .
N5 N 0.4387(3) 0.1783(2) 0.3887(2) 0.0522(7) Uani 1 1 d .
N6 N 0.2743(3) 0.0717(2) 0.4294(2) 0.0578(7) Uani 1 1 d .
N7 N 0.8762(3) 0.8283(2) 0.3767(2) 0.0566(7) Uani 1 1 d .
N8 N 0.7125(3) 0.6792(2) 0.3788(2) 0.0544(7) Uani 1 1 d .
O1 O 0.2216(3) 0.5987(2) 0.3359(2) 0.0816(8) Uani 1 1 d .
O2 O 0.0481(4) 0.4990(2) 0.3774(2) 0.1150(13) Uani 1 1 d .
O3 O 0.2969(2) 0.5040(2) 0.2051(2) 0.0728(7) Uani 1 1 d .
O4 O -0.2494(3) 0.0738(2) 0.1557(2) 0.0895(9) Uani 1 1 d .
O5 O -0.0568(3) 0.0170(3) 0.2421(2) 0.1265(14) Uani 1 1 d .
O6 O -0.1326(3) -0.0274(2) 0.0668(2) 0.1084(11) Uani 1 1 d .
OW1 O 0.1084(3) 0.6608(2) 0.5541(2) 0.0793(8) Uani 1 1 d D
OW2 O 0.2094(4) -0.0946(3) 0.6041(3) 0.0969(10) Uani 1 1 d D
S3 S -0.11780(9) 0.05164(6) 0.15789(6) 0.0482(2) Uani 1 1 d .
Ag1 Ag 0.41518(3) 0.05366(2) 0.07611(2) 0.07084(12) Uani 1 1 d .
Ag2 Ag 0.07446(3) -0.03996(2) 0.41638(2) 0.07270(12) Uani 1 1 d .
H1A H 0.100(5) 0.621(3) 0.4952(19) 0.109 Uiso 1 1 d D
H1B H 0.051(4) 0.619(3) 0.575(3) 0.109 Uiso 1 1 d D
H2A H 0.197(5) -0.1677(19) 0.598(3) 0.109 Uiso 1 1 d D
H2B H 0.141(4) -0.093(4) 0.624(3) 0.109 Uiso 1 1 d D

loop_
_atom_site_aniso_label
_atom_site_aniso_U_11
_atom_site_aniso_U_22
_atom_site_aniso_U_33
_atom_site_aniso_U_23
_atom_site_aniso_U_13
_atom_site_aniso_U_12
C1 0.0400(18) 0.0532(19) 0.063(2) 0.0309(18) 0.0104(17) 0.0071(16)
C2 0.054(2) 0.069(2) 0.069(2) 0.030(2) 0.0331(19) 0.0182(19)
C3 0.052(2) 0.0502(18) 0.055(2) 0.0153(16) 0.0195(17) 0.0166(17)
C4 0.0404(17) 0.0369(15) 0.0411(17) 0.0126(13) 0.0106(14) 0.0077(14)
C5 0.0509(19) 0.0426(16) 0.0431(18) 0.0161(14) 0.0167(15) 0.0071(15)
C6 0.0471(18) 0.0424(17) 0.0424(18) 0.0138(14) 0.0071(15) 0.0035(15)
C7 0.087(3) 0.0429(19) 0.055(2) 0.0126(17) 0.017(2) 0.002(2)
C8 0.063(2) 0.057(2) 0.062(2) 0.0285(18) 0.011(2) 0.0059(19)
C9 0.048(2) 0.055(2) 0.059(2) 0.0225(18) 0.0110(17) 0.0028(17)
C10 0.048(2) 0.064(2) 0.067(2) 0.0318(19) 0.0054(18) 0.0024(18)
C11 0.060(2) 0.0517(19) 0.062(2) 0.0253(17) 0.0218(18) 0.0040(17)
C12 0.059(2) 0.0529(19) 0.066(2) 0.0298(18) 0.0241(18) 0.0083(18)
C13 0.050(2) 0.056(2) 0.067(2) 0.0308(18) 0.0222(18) 0.0091(17)
C14 0.076(3) 0.052(2) 0.076(3) 0.0291(19) 0.035(2) 0.0022(19)
C15 0.049(2) 0.055(2) 0.069(2) 0.0257(18) 0.0177(18) 0.0081(17)
C16 0.058(2) 0.0523(19) 0.067(2) 0.0299(18) 0.024(2) 0.0142(18)
C17 0.0453(19) 0.067(2) 0.069(2) 0.032(2) 0.0159(18) 0.0054(18)
C18 0.050(2) 0.0478(19) 0.066(2) 0.0249(17) 0.0132(18) 0.0047(16)
C19 0.044(2) 0.066(2) 0.093(3) 0.036(2) 0.019(2) 0.0122(19)
C20 0.057(2) 0.059(2) 0.078(3) 0.038(2) 0.006(2) 0.0025(18)
C21 0.052(2) 0.0452(18) 0.081(3) 0.0148(18) 0.0338(19) 0.0011(16)
C22 0.0408(17) 0.0454(17) 0.065(2) 0.0199(16) 0.0231(16) 0.0069(15)
C23 0.0477(19) 0.0441(17) 0.068(2) 0.0175(16) 0.0266(17) 0.0067(16)
C24 0.0453(19) 0.0484(18) 0.074(2) 0.0176(17) 0.0284(18) 0.0064(16)
C25 0.051(2) 0.0458(18) 0.069(2) 0.0231(17) 0.0152(18) 0.0103(17)
C26 0.0418(19) 0.061(2) 0.068(2) 0.0201(19) 0.0142(18) 0.0044(17)
C27 0.053(2) 0.054(2) 0.068(2) 0.0260(18) 0.0147(19) 0.0108(18)
N1 0.0409(15) 0.0401(14) 0.0622(17) 0.0178(13) 0.0215(14) 0.0034(12)
N2 0.0461(16) 0.0493(15) 0.0635(18) 0.0213(14) 0.0183(14) 0.0023(14)
N3 0.0478(16) 0.0492(15) 0.0675(19) 0.0262(14) 0.0206(15) 0.0030(14)
N4 0.0487(16) 0.0381(14) 0.0639(18) 0.0168(13) 0.0222(15) 0.0020(13)
N5 0.0470(16) 0.0450(15) 0.0581(18) 0.0245(13) 0.0135(14) 0.0020(13)
N6 0.0540(18) 0.0478(15) 0.0622(19) 0.0201(14) 0.0182(16) 0.0002(14)
N7 0.0494(17) 0.0492(15) 0.0698(19) 0.0256(15) 0.0220(16) 0.0060(14)
N8 0.0542(17) 0.0463(15) 0.0639(19) 0.0240(14) 0.0264(15) 0.0050(14)
O1 0.095(2) 0.0384(13) 0.0787(18) 0.0124(13) 0.0136(15) -0.0104(14)
O2 0.182(3) 0.0471(15) 0.109(3) -0.0058(16) 0.096(3) -0.0033(19)
O3 0.0523(14) 0.0614(15) 0.101(2) 0.0425(15) 0.0251(14) -0.0008(13)
O4 0.0561(16) 0.0534(15) 0.167(3) 0.0329(17) 0.0553(18) 0.0138(13)
O5 0.096(2) 0.097(2) 0.136(3) 0.089(2) -0.027(2) -0.0213(18)
O6 0.110(2) 0.0625(16) 0.112(2) -0.0300(16) 0.067(2) -0.0264(16)
OW1 0.104(2) 0.0534(16) 0.074(2) 0.0096(14) 0.0383(18) 0.0164(16)
OW2 0.121(3) 0.0724(18) 0.109(2) 0.0373(19) 0.057(2) 0.023(2)
S3 0.0484(5) 0.0341(4) 0.0545(5) 0.0121(4) 0.0148(4) 0.0062(4)
Ag1 0.0788(2) 0.04924(16) 0.0816(2) 0.02525(15) 0.03798(18) -0.00083(15)
Ag2 0.0620(2) 0.05184(17) 0.0906(2) 0.01306(15) 0.03509(17) -0.00734(14)

loop_
_atom_type_symbol
_atom_type_description
_atom_type_scat_dispersion_real
_atom_type_scat_dispersion_imag
_atom_type_scat_source
C C 0.0033 0.0016 'International Tables Vol C Tables 4.2.6.8 and 6.1.1.4'
H H 0.0000 0.0000 'International Tables Vol C Tables 4.2.6.8 and 6.1.1.4'
N N 0.0061 0.0033 'International Tables Vol C Tables 4.2.6.8 and 6.1.1.4'
O O 0.0106 0.0060 'International Tables Vol C Tables 4.2.6.8 and 6.1.1.4'
S S 0.1246 0.1234 'International Tables Vol C Tables 4.2.6.8 and 6.1.1.4'
Ag Ag -0.8971 1.1015 'International Tables Vol C Tables 4.2.6.8 and 6.1.1.4'

loop_
_geom_angle_atom_site_label_1
_geom_angle_atom_site_label_2
_geom_angle_atom_site_label_3
_geom_angle
_geom_angle_site_symmetry_1
_geom_angle_site_symmetry_3
O3 C1 C2 120.5(3) . .
O3 C1 C6 120.1(3) . .
C2 C1 C6 119.3(3) . .
C3 C2 C1 120.7(3) . .
C3 C2 H43 119.6 . .
C1 C2 H43 119.6 . .
C2 C3 C4 120.3(3) . .
C2 C3 H35 119.8 . .
C4 C3 H35 119.8 . .
C5 C4 C3 119.1(3) . .
C5 C4 S3 119.9(2) . .
C3 C4 S3 121.0(2) . .
C4 C5 C6 121.7(3) . .
C4 C5 H11 119.2 . .
C6 C5 H11 119.2 . .
C5 C6 C1 118.8(3) . .
C5 C6 C7 121.2(3) . .
C1 C6 C7 120.0(3) . .
O2 C7 O1 124.9(4) . .
O2 C7 C6 118.8(3) . .
O1 C7 C6 116.3(4) . .
C10 C8 N6 109.9(3) . .
C10 C8 H52 125.1 . .
N6 C8 H52 125.1 . .
N6 C9 N5 111.4(3) . .
N6 C9 H37 124.3 . .
N5 C9 H37 124.3 . .
C8 C10 N5 106.7(3) . .
C8 C10 H47 126.6 . .
N5 C10 H47 126.6 . .
N5 C11 C12 109.7(3) . .
N5 C11 H32A 109.7 . .
C12 C11 H32A 109.7 . .
N5 C11 H32B 109.7 . .
C12 C11 H32B 109.7 . .
H32A C11 H32B 108.2 . .
C11 C12 C13 114.6(3) . .
C11 C12 H25A 108.6 . .
C13 C12 H25A 108.6 . .
C11 C12 H25B 108.6 . .
C13 C12 H25B 108.6 . .
H25A C12 H25B 107.6 . .
C14 C13 C12 108.4(3) . .
C14 C13 H26A 110.0 . .
C12 C13 H26A 110.0 . .
C14 C13 H26B 110.0 . .
C12 C13 H26B 110.0 . .
H26A C13 H26B 108.4 . .
N8 C14 C13 114.2(3) . .
N8 C14 H34A 108.7 . .
C13 C14 H34A 108.7 . .
N8 C14 H34B 108.7 . .
C13 C14 H34B 108.7 . .
H34A C14 H34B 107.6 . .
N7 C15 N8 111.4(3) . .
N7 C15 H33A 124.3 . .
N8 C15 H33A 124.3 . .
C17 C16 N7 110.4(3) . .
C17 C16 H36A 124.8 . .
N7 C16 H36A 124.8 . .
C16 C17 N8 105.7(3) . .
C16 C17 H14A 127.1 . .
N8 C17 H14A 127.1 . .
N3 C18 N4 111.7(3) . .
N3 C18 H46 124.2 . .
N4 C18 H46 124.2 . .
C20 C19 N3 110.1(3) . .
C20 C19 H40 124.9 . .
N3 C19 H40 124.9 . .
C19 C20 N4 106.5(3) . .
C19 C20 H29 126.8 . .
N4 C20 H29 126.8 . .
N4 C21 C22 111.7(3) . .
N4 C21 H23A 109.3 . .
C22 C21 H23A 109.3 . .
N4 C21 H23B 109.3 . .
C22 C21 H23B 109.3 . .
H23A C21 H23B 107.9 . .
C21 C22 C23 114.0(3) . .
C21 C22 H17A 108.7 . .
C23 C22 H17A 108.7 . .
C21 C22 H17B 108.8 . .
C23 C22 H17B 108.7 . .
H17A C22 H17B 107.6 . .
C24 C23 C22 108.8(3) . .
C24 C23 H16A 109.9 . .
C22 C23 H16A 109.9 . .
C24 C23 H16B 109.9 . .
C22 C23 H16B 109.9 . .
H16A C23 H16B 108.3 . .
N1 C24 C23 114.1(3) . .
N1 C24 H31A 108.7 . .
C23 C24 H31A 108.7 . .
N1 C24 H31B 108.7 . .
C23 C24 H31B 108.7 . .
H31A C24 H31B 107.6 . .
N2 C25 N1 111.9(3) . .
N2 C25 H48A 124.1 . .
N1 C25 H48A 124.1 . .
C27 C26 N2 109.4(3) . .
C27 C26 H41A 125.3 . .
N2 C26 H41A 125.3 . .
C26 C27 N1 106.9(3) . .
C26 C27 H28A 126.6 . .
N1 C27 H28A 126.6 . .
C25 N1 C27 106.7(3) . .
C25 N1 C24 126.8(3) . .
C27 N1 C24 126.3(3) . .
C25 N2 C26 105.2(3) . .
C25 N2 Ag1 127.5(2) . 1_445
C26 N2 Ag1 127.4(2) . 1_445
C18 N3 C19 104.9(3) . .
C18 N3 Ag1 126.5(2) . .
C19 N3 Ag1 128.5(2) . .
C18 N4 C20 106.8(3) . .
C18 N4 C21 126.3(3) . .
C20 N4 C21 126.8(3) . .
C9 N5 C10 106.6(3) . .
C9 N5 C11 127.0(3) . .
C10 N5 C11 125.9(3) . .
C9 N6 C8 105.3(3) . .
C9 N6 Ag2 126.1(2) . .
C8 N6 Ag2 128.3(2) . .
C15 N7 C16 105.0(3) . .
C15 N7 Ag2 126.5(2) . 1_665
C16 N7 Ag2 128.5(2) . 1_665
C15 N8 C17 107.5(3) . .
C15 N8 C14 125.8(3) . .
C17 N8 C14 126.5(3) . .
H1A OW1 H1B 109(4) . .
H2A OW2 H2B 94(4) . .
O5 S3 O4 111.8(2) . .
O5 S3 O6 112.6(2) . .
O4 S3 O6 112.5(2) . .
O5 S3 C4 106.19(15) . .
O4 S3 C4 106.89(14) . .
O6 S3 C4 106.35(15) . .
N3 Ag1 N2 166.59(11) . 1_665
N6 Ag2 N7 168.46(11) . 1_445
N6 Ag2 Ag2 118.86(8) . 2_556
N7 Ag2 Ag2 72.65(8) 1_445 2_556

loop_
_geom_bond_atom_site_label_1
_geom_bond_atom_site_label_2
_geom_bond_distance
_geom_bond_site_symmetry_2
C1 O3 1.361(4) .
C1 C2 1.388(5) .
C1 C6 1.401(4) .
C2 C3 1.377(4) .
C2 H43 0.9300 .
C3 C4 1.385(4) .
C3 H35 0.9300 .
C4 C5 1.376(4) .
C4 S3 1.775(3) .
C5 C6 1.389(4) .
C5 H11 0.9300 .
C6 C7 1.507(5) .
C7 O2 1.235(5) .
C7 O1 1.274(4) .
C8 C10 1.333(4) .
C8 N6 1.357(4) .
C8 H52 0.9300 .
C9 N6 1.323(4) .
C9 N5 1.327(4) .
C9 H37 0.9300 .
C10 N5 1.366(4) .
C10 H47 0.9300 .
C11 N5 1.472(4) .
C11 C12 1.508(5) .
C11 H32A 0.9700 .
C11 H32B 0.9700 .
C12 C13 1.521(4) .
C12 H25A 0.9700 .
C12 H25B 0.9700 .
C13 C14 1.501(5) .
C13 H26A 0.9700 .
C13 H26B 0.9700 .
C14 N8 1.459(4) .
C14 H34A 0.9700 .
C14 H34B 0.9700 .
C15 N7 1.323(4) .
C15 N8 1.326(4) .
C15 H33A 0.9300 .
C16 C17 1.347(4) .
C16 N7 1.357(4) .
C16 H36A 0.9300 .
C17 N8 1.361(4) .
C17 H14A 0.9300 .
C18 N3 1.317(4) .
C18 N4 1.336(4) .
C18 H46 0.9300 .
C19 C20 1.343(4) .
C19 N3 1.361(4) .
C19 H40 0.9300 .
C20 N4 1.357(4) .
C20 H29 0.9300 .
C21 N4 1.470(4) .
C21 C22 1.505(4) .
C21 H23A 0.9700 .
C21 H23B 0.9700 .
C22 C23 1.518(4) .
C22 H17A 0.9700 .
C22 H17B 0.9700 .
C23 C24 1.517(4) .
C23 H16A 0.9700 .
C23 H16B 0.9700 .
C24 N1 1.470(4) .
C24 H31A 0.9700 .
C24 H31B 0.9700 .
C25 N2 1.317(4) .
C25 N1 1.327(4) .
C25 H48A 0.9300 .
C26 C27 1.343(4) .
C26 N2 1.364(4) .
C26 H41A 0.9300 .
C27 N1 1.358(4) .
C27 H28A 0.9300 .
N2 Ag1 2.114(3) 1_445
N3 Ag1 2.113(3) .
N6 Ag2 2.102(3) .
N7 Ag2 2.102(3) 1_665
O4 S3 1.420(3) .
O5 S3 1.418(3) .
O6 S3 1.420(3) .
OW1 H1A 0.869(19) .
OW1 H1B 0.858(19) .
OW2 H2A 0.863(19) .
OW2 H2B 0.834(19) .
Ag1 N2 2.114(3) 1_665
Ag2 N7 2.102(3) 1_445
Ag2 Ag2 3.3399(11) 2_556

loop_
_geom_hbond_atom_site_label_D
_geom_hbond_atom_site_label_H
_geom_hbond_atom_site_label_A
_geom_hbond_distance_DH
_geom_hbond_distance_HA
_geom_hbond_distance_DA
_geom_hbond_angle_DHA
_geom_hbond_site_symmetry_A
OW1 H1A O2 0.869(19) 1.87(2) 2.714(4) 163(4) .
OW1 H1B O2 0.858(19) 1.95(2) 2.789(4) 166(4) 2_566
OW2 H2A OW1 0.863(19) 1.97(2) 2.804(4) 162(4) 1_545

loop_
_geom_torsion_atom_site_label_1
_geom_torsion_atom_site_label_2
_geom_torsion_atom_site_label_3
_geom_torsion_atom_site_label_4
_geom_torsion
_geom_torsion_site_symmetry_4
O3 C1 C2 C3 -178.4(3) .
C6 C1 C2 C3 1.4(5) .
C1 C2 C3 C4 0.2(5) .
C2 C3 C4 C5 -1.7(5) .
C2 C3 C4 S3 179.5(2) .
C3 C4 C5 C6 1.7(4) .
S3 C4 C5 C6 -179.5(2) .
C4 C5 C6 C1 -0.1(4) .
C4 C5 C6 C7 179.7(3) .
O3 C1 C6 C5 178.4(3) .
C2 C1 C6 C5 -1.4(5) .
O3 C1 C6 C7 -1.5(5) .
C2 C1 C6 C7 178.7(3) .
C5 C6 C7 O2 -1.5(5) .
C1 C6 C7 O2 178.3(4) .
C5 C6 C7 O1 179.2(3) .
C1 C6 C7 O1 -1.0(5) .
N6 C8 C10 N5 -1.0(4) .
N5 C11 C12 C13 177.9(3) .
C11 C12 C13 C14 -178.6(3) .
C12 C13 C14 N8 -178.9(3) .
N7 C16 C17 N8 -0.4(4) .
N3 C19 C20 N4 -0.8(4) .
N4 C21 C22 C23 178.1(3) .
C21 C22 C23 C24 -178.5(3) .
C22 C23 C24 N1 -176.5(3) .
N2 C26 C27 N1 -0.1(4) .
N2 C25 N1 C27 -0.5(4) .
N2 C25 N1 C24 -175.3(3) .
C26 C27 N1 C25 0.3(4) .
C26 C27 N1 C24 175.2(3) .
C23 C24 N1 C25 -104.3(4) .
C23 C24 N1 C27 81.8(4) .
N1 C25 N2 C26 0.4(4) .
N1 C25 N2 Ag1 -179.7(2) 1_445
C27 C26 N2 C25 -0.2(4) .
C27 C26 N2 Ag1 179.9(2) 1_445
N4 C18 N3 C19 -0.5(4) .
N4 C18 N3 Ag1 -177.1(2) .
C20 C19 N3 C18 0.8(4) .
C20 C19 N3 Ag1 177.3(3) .
N3 C18 N4 C20 0.0(4) .
N3 C18 N4 C21 -176.9(3) .
C19 C20 N4 C18 0.4(4) .
C19 C20 N4 C21 177.4(3) .
C22 C21 N4 C18 90.0(4) .
C22 C21 N4 C20 -86.3(4) .
N6 C9 N5 C10 -2.2(4) .
N6 C9 N5 C11 -174.7(3) .
C8 C10 N5 C9 1.9(4) .
C8 C10 N5 C11 174.5(3) .
C12 C11 N5 C9 99.8(4) .
C12 C11 N5 C10 -71.2(4) .
N5 C9 N6 C8 1.6(4) .
N5 C9 N6 Ag2 -173.7(2) .
C10 C8 N6 C9 -0.3(4) .
C10 C8 N6 Ag2 174.9(2) .
N8 C15 N7 C16 -0.4(4) .
N8 C15 N7 Ag2 -179.6(2) 1_665
C17 C16 N7 C15 0.5(4) .
C17 C16 N7 Ag2 179.7(2) 1_665
N7 C15 N8 C17 0.1(4) .
N7 C15 N8 C14 -176.6(3) .
C16 C17 N8 C15 0.2(4) .
C16 C17 N8 C14 176.9(3) .
C13 C14 N8 C15 -110.0(4) .
C13 C14 N8 C17 73.9(4) .
C5 C4 S3 O5 -74.9(3) .
C3 C4 S3 O5 103.8(3) .
C5 C4 S3 O4 44.5(3) .
C3 C4 S3 O4 -136.7(3) .
C5 C4 S3 O6 164.9(3) .
C3 C4 S3 O6 -16.3(3) .
C18 N3 Ag1 N2 95.6(5) 1_665
C19 N3 Ag1 N2 -80.2(6) 1_665
C9 N6 Ag2 N7 57.0(7) 1_445
C8 N6 Ag2 N7 -117.2(5) 1_445
C9 N6 Ag2 Ag2 -118.2(3) 2_556
C8 N6 Ag2 Ag2 67.6(3) 2_556
